data_7239543
loop_
_publ_author_name
'Hao, Zhaomin'
'Song, Xuezhi'
'Zhu, Min'
'Meng, Xing'
'Zhao, Shuna'
'Su, Shengqun'
'Yang, Weiting'
'Song, Shuyan'
'Zhang, Hongjie'

_publ_section_title
;
 One-dimensional channel-structured Eu-MOF for sensing small organic
 molecules and Cu2+ ion
;
_journal_issue 36
_journal_name_full 'Journal of Materials Chemistry A'
_journal_page_first 11043
_journal_paper_doi 10.1039/c3ta12270k
_journal_volume 1
_journal_year 2013
_chemical_formula_sum 'C18 H15 F N O8 Tb'
_chemical_formula_weight 551.24
_space_group_IT_number 15
_space_group_name_Hall '-C 2yc'
_space_group_name_H-M_alt 'C 1 2/c 1'
_symmetry_cell_setting monoclinic
_symmetry_space_group_name_H-M 'C 1 2/c 1'
_atom_sites_solution_hydrogens geom
_atom_sites_solution_primary direct
_atom_sites_solution_secondary difmap
_audit_creation_method SHELXL-97
_cell_angle_alpha 90.00
_cell_angle_beta 96.727(2)
_cell_angle_gamma 90.00
_cell_formula_units_Z 8
_cell_length_a 24.605(2)
_cell_length_b 12.9653(12)
_cell_length_c 14.6200(14)
_cell_measurement_temperature 185(2)
_cell_volume 4631.8(7)
_computing_structure_refinement 'SHELXL-97 (Sheldrick, 2008)'
_computing_structure_solution 'SHELXS-97 (Sheldrick, 2008)'
_diffrn_ambient_temperature 185(2)
_diffrn_measured_fraction_theta_full 0.999
_diffrn_measured_fraction_theta_max 0.999
_diffrn_radiation_monochromator graphite
_diffrn_radiation_source 'fine-focus sealed tube'
_diffrn_radiation_type MoK\a
_diffrn_radiation_wavelength 0.71073
_diffrn_reflns_av_R_equivalents 0.0431
_diffrn_reflns_av_sigmaI/netI 0.0535
_diffrn_reflns_limit_h_max 29
_diffrn_reflns_limit_h_min -18
_diffrn_reflns_limit_k_max 15
_diffrn_reflns_limit_k_min -15
_diffrn_reflns_limit_l_max 17
_diffrn_reflns_limit_l_min -14
_diffrn_reflns_number 11186
_diffrn_reflns_theta_full 25.00
_diffrn_reflns_theta_max 25.00
_diffrn_reflns_theta_min 1.67
_exptl_absorpt_coefficient_mu 3.100
_exptl_absorpt_correction_T_max 0.609
_exptl_absorpt_correction_T_min 0.543
_exptl_absorpt_correction_type multi-scan
_exptl_crystal_density_diffrn 1.581
_exptl_crystal_density_method 'not measured'
_exptl_crystal_F_000 2144
_exptl_crystal_size_max 0.25
_exptl_crystal_size_mid 0.21
_exptl_crystal_size_min 0.18
_platon_squeeze_details
;
;
_refine_diff_density_max 2.397
_refine_diff_density_min -4.304
_refine_diff_density_rms 0.218
_refine_ls_extinction_method none
_refine_ls_goodness_of_fit_ref 1.063
_refine_ls_hydrogen_treatment mixed
_refine_ls_matrix_type full
_refine_ls_number_parameters 272
_refine_ls_number_reflns 4090
_refine_ls_number_restraints 33
_refine_ls_restrained_S_all 1.069
_refine_ls_R_factor_all 0.0750
_refine_ls_R_factor_gt 0.0597
_refine_ls_shift/su_max 0.000
_refine_ls_shift/su_mean 0.000
_refine_ls_structure_factor_coef Fsqd
_refine_ls_weighting_details 'calc w=1/[\s^2^(Fo^2^)+(0.1027P)^2^+76.0613P] where P=(Fo^2^+2Fc^2^)/3'
_refine_ls_weighting_scheme calc
_refine_ls_wR_factor_gt 0.1697
_refine_ls_wR_factor_ref 0.1793
_reflns_number_gt 3134
_reflns_number_total 4094
_reflns_threshold_expression >2sigma(I)
_cod_data_source_file c3ta12270k.txt
_cod_data_source_block TbL
_cod_depositor_comments
;
The following automatic conversions were performed:

data item '_symmetry_cell_setting' value 'Monoclinic' was changed to
'monoclinic' in accordance with the
/home/saulius/struct/COD-crude-data/automatic-downloads/DataCite-retrospective/RSC/depositions/lib/dictionaries/cif_core.dic
dictionary named 'cif_core.dic' version 2.4.2 last updated on
2011-04-26.

Automatic conversion script
Id: cif_fix_values 6909 2019-04-08 15:41:33Z antanas 
;
_cod_original_cell_volume 4631.9(8)
_cod_original_sg_symbol_H-M C2/c
_cod_database_code 7239543

loop_
_symmetry_equiv_pos_as_xyz
'x, y, z'
'-x, y, -z+1/2'
'x+1/2, y+1/2, z'
'-x+1/2, y+1/2, -z+1/2'
'-x, -y, -z'
'x, -y, z-1/2'
'-x+1/2, -y+1/2, -z'
'x+1/2, -y+1/2, z-1/2'

loop_
_atom_site_label
_atom_site_type_symbol
_atom_site_fract_x
_atom_site_fract_y
_atom_site_fract_z
_atom_site_U_iso_or_equiv
_atom_site_adp_type
_atom_site_occupancy
_atom_site_symmetry_multiplicity
_atom_site_calc_flag
_atom_site_refinement_flags
Tb1 Tb 0.327265(18) 0.79475(4) 0.53210(3) 0.0232(2) Uani 1 1 d .
F1 F 0.4121(5) 0.8088(9) 0.1724(12) 0.134(6) Uani 1 1 d .
O1 O 0.2273(3) 0.6548(6) 0.3519(5) 0.0363(18) Uani 1 1 d .
O2 O 0.3057(3) 0.7427(6) 0.3790(5) 0.0304(16) Uani 1 1 d .
O3 O 0.2976(3) 0.9467(5) 0.4450(5) 0.0353(18) Uani 1 1 d .
O4 O 0.2245(3) 0.8537(5) 0.4606(5) 0.0287(16) Uani 1 1 d .
O5 O 0.4114(3) 0.8228(6) 0.4628(6) 0.043(2) Uani 1 1 d .
O6 O 0.3957(3) 0.6634(6) 0.4942(6) 0.044(2) Uani 1 1 d .
O8 O 0.3721(4) 0.7280(9) 0.6715(6) 0.065(3) Uani 1 1 d U
N1 N 0.3905(4) 0.6615(9) 0.8156(8) 0.050(3) Uani 1 1 d DU
C1 C 0.3716(4) 0.6045(8) 0.1632(7) 0.029(2) Uani 1 1 d .
C2 C 0.3483(4) 0.6507(8) 0.2353(7) 0.030(2) Uani 1 1 d .
H2 H 0.3686 0.6992 0.2717 0.036 Uiso 1 1 calc R
C3 C 0.2962(4) 0.6270(8) 0.2547(7) 0.026(2) Uani 1 1 d .
C4 C 0.2643(4) 0.5582(8) 0.2000(7) 0.031(2) Uani 1 1 d .
H4 H 0.2282 0.5465 0.2099 0.037 Uiso 1 1 calc R
C5 C 0.2870(4) 0.5061(8) 0.1291(7) 0.029(2) Uani 1 1 d .
C6 C 0.3410(4) 0.5277(8) 0.1130(7) 0.030(2) Uani 1 1 d .
H6 H 0.3567 0.4905 0.0685 0.036 Uiso 1 1 calc R
C7 C 0.4261(4) 0.6364(8) 0.1391(7) 0.028(2) Uani 1 1 d .
C8 C 0.4426(5) 0.7359(9) 0.1392(10) 0.048(3) Uani 1 1 d .
C9 C 0.4906(5) 0.7671(10) 0.1089(11) 0.052(4) Uani 1 1 d .
H9 H 0.4994 0.8369 0.1088 0.063 Uiso 1 1 calc R
C10 C 0.4626(5) 0.5638(10) 0.1129(10) 0.054(4) Uani 1 1 d .
H10 H 0.4540 0.4940 0.1153 0.065 Uiso 1 1 calc R
C11 C 0.2742(4) 0.6788(8) 0.3355(7) 0.027(2) Uani 1 1 d .
C12 C 0.4234(4) 0.7285(8) 0.4607(8) 0.030(2) Uani 1 1 d .
C13 C 0.4746(4) 0.6967(8) 0.4211(8) 0.033(2) Uani 1 1 d .
C14 C 0.4873(5) 0.5945(10) 0.4176(9) 0.048(3) Uani 1 1 d .
H14 H 0.4631 0.5452 0.4351 0.058 Uiso 1 1 calc R
C15 C 0.2467(4) 0.9309(8) 0.4289(7) 0.029(2) Uani 1 1 d .
C17 C 0.4468(5) 0.6844(10) 0.8275(9) 0.050(3) Uani 1 1 d DU
H17A H 0.4670 0.6256 0.8102 0.060 Uiso 1 1 calc RU
H17B H 0.4579 0.7010 0.8909 0.060 Uiso 1 1 calc RU
H17C H 0.4537 0.7422 0.7895 0.060 Uiso 1 1 calc RU
C18 C 0.3634(6) 0.5915(10) 0.8841(9) 0.050(3) Uani 1 1 d U
H18A H 0.3244 0.5995 0.8739 0.060 Uiso 1 1 calc RU
H18B H 0.3764 0.6110 0.9462 0.060 Uiso 1 1 calc RU
H18C H 0.3727 0.5208 0.8744 0.060 Uiso 1 1 calc RU
C16 C 0.3579(6) 0.6938(11) 0.7392(10) 0.050(3) Uani 1 1 d U
H16 H 0.330(6) 0.656(11) 0.751(9) 0.05(4) Uiso 1 1 d .
O7 O 0.3732(4) 0.9406(8) 0.6102(7) 0.064(3) Uani 1 1 d .
H2O7 H 0.4036 0.9266 0.5908 0.096 Uiso 1 1 d RU
H100 H 0.422(5) 0.943(9) 0.651(8) 0.050(10) Uiso 1 1 d U

loop_
_atom_site_aniso_label
_atom_site_aniso_U_11
_atom_site_aniso_U_22
_atom_site_aniso_U_33
_atom_site_aniso_U_23
_atom_site_aniso_U_13
_atom_site_aniso_U_12
Tb1 0.0153(3) 0.0289(3) 0.0266(3) -0.0003(2) 0.00727(19) 0.00209(19)
F1 0.097(9) 0.089(8) 0.237(16) -0.037(9) 0.106(11) -0.014(7)
O1 0.025(4) 0.052(5) 0.035(4) -0.013(4) 0.014(3) -0.003(4)
O2 0.030(4) 0.034(4) 0.029(4) -0.008(3) 0.012(3) -0.004(3)
O3 0.026(4) 0.025(4) 0.055(5) 0.009(3) 0.006(4) 0.007(3)
O4 0.031(4) 0.023(4) 0.034(4) 0.007(3) 0.014(3) 0.008(3)
O5 0.024(4) 0.038(5) 0.070(6) -0.011(4) 0.021(4) 0.000(3)
O6 0.034(4) 0.043(5) 0.060(5) 0.016(4) 0.026(4) 0.015(4)
O8 0.060(6) 0.107(9) 0.026(5) 0.007(5) -0.004(4) 0.028(6)
N1 0.050(6) 0.050(6) 0.050(6) 0.000(5) 0.006(5) 0.000(5)
C1 0.021(5) 0.030(5) 0.036(6) -0.009(5) 0.009(4) -0.009(4)
C2 0.018(5) 0.029(6) 0.044(6) -0.013(5) 0.009(5) -0.003(4)
C3 0.025(5) 0.027(5) 0.027(5) -0.005(4) 0.007(4) -0.003(4)
C4 0.017(5) 0.039(6) 0.041(6) -0.001(5) 0.018(5) -0.002(4)
C5 0.018(5) 0.033(6) 0.038(6) -0.002(5) 0.010(4) -0.002(4)
C6 0.025(5) 0.035(6) 0.033(6) -0.009(5) 0.013(5) -0.002(4)
C7 0.020(5) 0.035(6) 0.031(5) -0.009(4) 0.013(4) -0.001(4)
C8 0.038(7) 0.036(7) 0.077(9) -0.017(6) 0.038(7) -0.007(5)
C9 0.038(7) 0.032(6) 0.094(11) -0.007(7) 0.036(7) -0.004(5)
C10 0.046(8) 0.039(7) 0.084(10) 0.003(7) 0.035(7) 0.000(6)
C11 0.018(5) 0.035(6) 0.030(6) -0.003(4) 0.009(4) 0.002(4)
C12 0.022(5) 0.030(6) 0.040(6) 0.001(5) 0.010(5) 0.001(4)
C13 0.022(5) 0.038(6) 0.040(6) 0.009(5) 0.011(5) 0.004(5)
C14 0.036(7) 0.041(7) 0.075(9) -0.001(6) 0.032(6) 0.002(5)
C15 0.027(6) 0.030(6) 0.032(6) -0.001(4) 0.011(5) 0.004(5)
C17 0.050(8) 0.050(7) 0.050(7) 0.000(6) 0.006(6) 0.000(6)
C18 0.050(7) 0.050(7) 0.050(7) 0.000(6) 0.006(6) 0.000(6)
C16 0.050(8) 0.050(8) 0.050(7) 0.000(6) 0.006(6) 0.000(6)
O7 0.048(6) 0.075(7) 0.070(7) -0.026(5) 0.008(5) -0.019(5)

loop_
_atom_type_symbol
_atom_type_description
_atom_type_scat_dispersion_real
_atom_type_scat_dispersion_imag
_atom_type_scat_source
C C 0.0033 0.0016 'International Tables Vol C Tables 4.2.6.8 and 6.1.1.4'
H H 0.0000 0.0000 'International Tables Vol C Tables 4.2.6.8 and 6.1.1.4'
O O 0.0106 0.0060 'International Tables Vol C Tables 4.2.6.8 and 6.1.1.4'
F F 0.0171 0.0103 'International Tables Vol C Tables 4.2.6.8 and 6.1.1.4'
Tb Tb -0.1723 4.1537 'International Tables Vol C Tables 4.2.6.8 and 6.1.1.4'
N N 0.0061 0.0033 'International Tables Vol C Tables 4.2.6.8 and 6.1.1.4'

loop_
_geom_angle_atom_site_label_1
_geom_angle_atom_site_label_2
_geom_angle_atom_site_label_3
_geom_angle
_geom_angle_site_symmetry_1
_geom_angle_site_symmetry_3
O4 Tb1 O2 74.9(2) 7_566 .
O4 Tb1 O8 81.9(3) 7_566 .
O2 Tb1 O8 138.6(3) . .
O4 Tb1 O1 80.6(2) 7_566 7_566
O2 Tb1 O1 132.8(3) . 7_566
O8 Tb1 O1 74.4(3) . 7_566
O4 Tb1 O3 124.6(2) 7_566 .
O2 Tb1 O3 73.1(3) . .
O8 Tb1 O3 146.7(3) . .
O1 Tb1 O3 89.4(3) 7_566 .
O4 Tb1 O7 148.9(3) 7_566 .
O2 Tb1 O7 135.9(3) . .
O8 Tb1 O7 74.6(4) . .
O1 Tb1 O7 73.7(3) 7_566 .
O3 Tb1 O7 73.0(3) . .
O4 Tb1 O5 129.9(2) 7_566 .
O2 Tb1 O5 75.7(3) . .
O8 Tb1 O5 94.6(3) . .
O1 Tb1 O5 146.6(3) 7_566 .
O3 Tb1 O5 83.0(3) . .
O7 Tb1 O5 73.0(3) . .
O4 Tb1 O6 80.4(3) 7_566 .
O2 Tb1 O6 71.0(3) . .
O8 Tb1 O6 71.6(3) . .
O1 Tb1 O6 142.8(3) 7_566 .
O3 Tb1 O6 127.5(3) . .
O7 Tb1 O6 110.3(3) . .
O5 Tb1 O6 51.9(3) . .
O4 Tb1 O4 76.1(2) 7_566 .
O2 Tb1 O4 67.6(2) . .
O8 Tb1 O4 138.6(3) . .
O1 Tb1 O4 67.7(2) 7_566 .
O3 Tb1 O4 50.2(2) . .
O7 Tb1 O4 108.8(3) . .
O5 Tb1 O4 126.4(3) . .
O6 Tb1 O4 136.3(3) . .
O4 Tb1 C12 104.7(3) 7_566 .
O2 Tb1 C12 70.4(3) . .
O8 Tb1 C12 83.2(3) . .
O1 Tb1 C12 156.1(3) 7_566 .
O3 Tb1 C12 105.5(3) . .
O7 Tb1 C12 92.7(3) . .
O5 Tb1 C12 26.3(3) . .
O6 Tb1 C12 25.6(3) . .
O4 Tb1 C12 136.1(3) . .
O4 Tb1 C15 100.4(3) 7_566 .
O2 Tb1 C15 67.5(3) . .
O8 Tb1 C15 151.8(3) . .
O1 Tb1 C15 78.3(3) 7_566 .
O3 Tb1 C15 24.9(3) . .
O7 Tb1 C15 91.3(3) . .
O5 Tb1 C15 104.6(3) . .
O6 Tb1 C15 136.6(3) . .
O4 Tb1 C15 25.3(2) . .
C12 Tb1 C15 122.4(3) . .
O4 Tb1 Tb1 41.72(17) 7_566 7_566
O2 Tb1 Tb1 65.61(17) . 7_566
O8 Tb1 Tb1 115.6(3) . 7_566
O1 Tb1 Tb1 69.16(18) 7_566 7_566
O3 Tb1 Tb1 83.79(18) . 7_566
O7 Tb1 Tb1 136.0(2) . 7_566
O5 Tb1 Tb1 141.3(2) . 7_566
O6 Tb1 Tb1 113.5(2) . 7_566
O4 Tb1 Tb1 34.42(14) . 7_566
C12 Tb1 Tb1 129.9(2) . 7_566
C15 Tb1 Tb1 59.0(2) . 7_566
C11 O1 Tb1 133.1(7) . 7_566
C11 O2 Tb1 137.1(6) . .
C15 O3 Tb1 101.4(6) . .
C15 O4 Tb1 160.9(7) . 7_566
C15 O4 Tb1 86.6(6) . .
Tb1 O4 Tb1 103.9(2) 7_566 .
C12 O5 Tb1 94.5(6) . .
C12 O6 Tb1 92.3(7) . .
C16 O8 Tb1 135.3(11) . .
C16 N1 C17 120.9(12) . .
C16 N1 C18 116.7(11) . .
C17 N1 C18 122.2(11) . .
C2 C1 C6 117.3(9) . .
C2 C1 C7 121.6(9) . .
C6 C1 C7 121.1(9) . .
C3 C2 C1 122.3(9) . .
C3 C2 H2 118.8 . .
C1 C2 H2 118.8 . .
C2 C3 C4 120.2(9) . .
C2 C3 C11 119.2(9) . .
C4 C3 C11 120.6(9) . .
C3 C4 C5 119.4(9) . .
C3 C4 H4 120.3 . .
C5 C4 H4 120.3 . .
C4 C5 C6 119.5(10) . .
C4 C5 C15 119.7(9) . 4_545
C6 C5 C15 120.8(9) . 4_545
C1 C6 C5 120.9(9) . .
C1 C6 H6 119.6 . .
C5 C6 H6 119.6 . .
C8 C7 C10 116.4(10) . .
C8 C7 C1 123.0(9) . .
C10 C7 C1 120.6(10) . .
F1 C8 C7 119.7(10) . .
F1 C8 C9 116.9(11) . .
C7 C8 C9 123.4(11) . .
C13 C9 C8 120.4(11) 2_655 .
C13 C9 H9 119.8 2_655 .
C8 C9 H9 119.8 . .
C7 C10 C14 120.8(12) . 2_655
C7 C10 H10 119.6 . .
C14 C10 H10 119.6 2_655 .
O1 C11 O2 126.7(9) . .
O1 C11 C3 117.7(9) . .
O2 C11 C3 115.6(8) . .
O6 C12 O5 121.1(10) . .
O6 C12 C13 119.7(10) . .
O5 C12 C13 119.0(9) . .
O6 C12 Tb1 62.1(6) . .
O5 C12 Tb1 59.2(5) . .
C13 C12 Tb1 178.1(8) . .
C9 C13 C14 119.0(10) 2_655 .
C9 C13 C12 121.9(10) 2_655 .
C14 C13 C12 119.1(10) . .
C13 C14 C10 119.8(11) . 2_655
C13 C14 H14 120.1 . .
C10 C14 H14 120.1 2_655 .
O4 C15 O3 121.7(10) . .
O4 C15 C5 119.9(9) . 4
O3 C15 C5 118.4(9) . 4
O4 C15 Tb1 68.1(5) . .
O3 C15 Tb1 53.7(5) . .
C5 C15 Tb1 171.6(7) 4 .
N1 C17 H17A 109.5 . .
N1 C17 H17B 109.5 . .
H17A C17 H17B 109.5 . .
N1 C17 H17C 109.5 . .
H17A C17 H17C 109.5 . .
H17B C17 H17C 109.5 . .
N1 C18 H18A 109.5 . .
N1 C18 H18B 109.5 . .
H18A C18 H18B 109.5 . .
N1 C18 H18C 109.5 . .
H18A C18 H18C 109.5 . .
H18B C18 H18C 109.5 . .
O8 C16 N1 127.1(15) . .
O8 C16 H16 134(9) . .
N1 C16 H16 94(9) . .
Tb1 O7 H2O7 93.2 . .
Tb1 O7 H100 127(6) . .
H2O7 O7 H100 49.2 . .

loop_
_geom_bond_atom_site_label_1
_geom_bond_atom_site_label_2
_geom_bond_distance
_geom_bond_site_symmetry_2
Tb1 O4 2.318(7) 7_566
Tb1 O2 2.338(7) .
Tb1 O8 2.365(9) .
Tb1 O1 2.375(7) 7_566
Tb1 O3 2.412(7) .
Tb1 O7 2.420(9) .
Tb1 O5 2.437(7) .
Tb1 O6 2.503(7) .
Tb1 O4 2.729(7) .
Tb1 C12 2.830(10) .
Tb1 C15 2.936(10) .
Tb1 Tb1 3.9810(9) 7_566
F1 C8 1.333(15) .
O1 C11 1.245(12) .
O1 Tb1 2.375(7) 7_566
O2 C11 1.256(13) .
O3 C15 1.262(12) .
O4 C15 1.255(12) .
O4 Tb1 2.318(7) 7_566
O5 C12 1.259(13) .
O6 C12 1.224(13) .
O8 C16 1.174(17) .
N1 C16 1.363(18) .
N1 C17 1.406(13) .
N1 C18 1.558(16) .
C1 C2 1.392(14) .
C1 C6 1.402(14) .
C1 C7 1.485(13) .
C2 C3 1.379(14) .
C2 H2 0.9300 .
C3 C4 1.379(14) .
C3 C11 1.512(13) .
C4 C5 1.405(14) .
C4 H4 0.9300 .
C5 C6 1.405(13) .
C5 C15 1.481(15) 4_545
C6 H6 0.9300 .
C7 C8 1.353(16) .
C7 C10 1.386(16) .
C8 C9 1.371(16) .
C9 C13 1.359(16) 2_655
C9 H9 0.9300 .
C10 C14 1.418(16) 2_655
C10 H10 0.9300 .
C12 C13 1.503(14) .
C13 C9 1.359(16) 2_655
C13 C14 1.363(16) .
C14 C10 1.418(16) 2_655
C14 H14 0.9300 .
C15 C5 1.481(15) 4
C17 H17A 0.9600 .
C17 H17B 0.9600 .
C17 H17C 0.9600 .
C18 H18A 0.9600 .
C18 H18B 0.9600 .
C18 H18C 0.9600 .
C16 H16 0.87(14) .
O7 H2O7 0.8500 .
O7 H100 1.27(13) .

loop_
_platon_squeeze_void_nr
_platon_squeeze_void_average_x
_platon_squeeze_void_average_y
_platon_squeeze_void_average_z
_platon_squeeze_void_volume
_platon_squeeze_void_count_electrons
_platon_squeeze_void_content
1 0.458 -0.049 -0.016 1140 357 ' '
